data_4326926
loop_
_publ_author_name
'Rudolf J. Wehmschulte'
'Lukasz Wojtas'

_publ_contact_author_address
;Department of Chemistry
Florida Institute of Technology
150 W. University Boulevard
Melborne, FL 32901
USA
;
_publ_contact_author_email rwehmsch@fit.edu
_publ_contact_author_name 'Rudolf J. Wehmschulte'
_publ_contact_author_phone '321 674 7659'
_publ_section_title
;
 Cationic Ethylzinc Compound: A Benzene Complex with Catalytic Activity in
 Hydroamination and Hydrosilylation Reactions
;
_journal_name_full 'Inorganic Chemistry'
_journal_page_first 11300
_journal_page_last 11302
_journal_paper_doi 10.1021/ic201921d
_journal_volume 50
_journal_year 2011
_chemical_formula_moiety 'C9 H12 B11 Cl11 Zn, C6 H6'
_chemical_formula_sum 'C15 H18 B11 Cl11 Zn'
_chemical_formula_weight 772.52
_chemical_name_systematic
;
 ?
;
_space_group_IT_number 14
_symmetry_cell_setting monoclinic
_symmetry_space_group_name_Hall '-P 2ybc'
_symmetry_space_group_name_H-M 'P 1 21/c 1'
_atom_sites_solution_hydrogens geom
_atom_sites_solution_primary direct
_atom_sites_solution_secondary difmap
_audit_creation_method SHELXL-97
_cell_angle_alpha 90.00
_cell_angle_beta 114.629(5)
_cell_angle_gamma 90.00
_cell_formula_units_Z 4
_cell_length_a 15.2721(11)
_cell_length_b 15.4506(12)
_cell_length_c 14.4011(11)
_cell_measurement_temperature 100(2)
_cell_volume 3089.0(4)
_computing_cell_refinement 'APEX2 (Bruker, 2010); SAINT (Bruker, 2009)'
_computing_data_collection 'APEX2 (Bruker, 2010)'
_computing_data_reduction 'SAINT (Bruker, 2009);XPREP(Sheldrick,2008)'
_computing_publication_material 'APEX2 (Bruker, 2010)'
_computing_structure_refinement 'SHELXL-97 (Sheldrick, 2008)'
_computing_structure_solution 'SHELXS-97 (Sheldrick, 2008)'
_diffrn_ambient_temperature 100(2)
_diffrn_measured_fraction_theta_full 0.984
_diffrn_measured_fraction_theta_max 0.984
_diffrn_measurement_device_type 'BRUKER SMART APEXII CCD'
_diffrn_measurement_method 'omega scans'
_diffrn_radiation_monochromator graphite
_diffrn_radiation_source 'fine-focus sealed tube'
_diffrn_radiation_type CuK\a
_diffrn_radiation_wavelength 1.54178
_diffrn_reflns_av_R_equivalents 0.1234
_diffrn_reflns_av_sigmaI/netI 0.1085
_diffrn_reflns_limit_h_max 17
_diffrn_reflns_limit_h_min -18
_diffrn_reflns_limit_k_max 18
_diffrn_reflns_limit_k_min -18
_diffrn_reflns_limit_l_max 16
_diffrn_reflns_limit_l_min -16
_diffrn_reflns_number 22316
_diffrn_reflns_theta_full 66.35
_diffrn_reflns_theta_max 66.35
_diffrn_reflns_theta_min 3.18
_exptl_absorpt_coefficient_mu 9.938
_exptl_absorpt_correction_T_max 0.5036
_exptl_absorpt_correction_T_min 0.2412
_exptl_absorpt_correction_type multi-scan
_exptl_absorpt_process_details 'SADABS; (Sheldrick, 2003)'
_exptl_crystal_colour colorless
_exptl_crystal_density_diffrn 1.661
_exptl_crystal_description block
_exptl_crystal_F_000 1520
_exptl_crystal_size_max 0.20
_exptl_crystal_size_mid 0.10
_exptl_crystal_size_min 0.08
_refine_diff_density_max 0.583
_refine_diff_density_min -0.495
_refine_diff_density_rms 0.115
_refine_ls_extinction_method none
_refine_ls_goodness_of_fit_ref 1.009
_refine_ls_hydrogen_treatment mixed
_refine_ls_matrix_type full
_refine_ls_number_parameters 347
_refine_ls_number_reflns 5336
_refine_ls_number_restraints 0
_refine_ls_restrained_S_all 1.009
_refine_ls_R_factor_all 0.0809
_refine_ls_R_factor_gt 0.0515
_refine_ls_shift/su_max 0.000
_refine_ls_shift/su_mean 0.000
_refine_ls_structure_factor_coef Fsqd
_refine_ls_weighting_details 'calc w=1/[\s^2^(Fo^2^)+(0.0344P)^2^+0.0000P] where P=(Fo^2^+2Fc^2^)/3'
_refine_ls_weighting_scheme calc
_refine_ls_wR_factor_gt 0.1193
_refine_ls_wR_factor_ref 0.1364
_reflns_number_gt 3772
_reflns_number_total 5336
_reflns_threshold_expression >2sigma(I)
_cod_data_source_file ic201921d_si_002_1.cif
_cod_data_source_block rw2_2_2
_cod_database_code 4326926

loop_
_symmetry_equiv_pos_as_xyz
'x, y, z'
'-x, y+1/2, -z+1/2'
'-x, -y, -z'
'x, -y-1/2, z-1/2'

loop_
_atom_site_label
_atom_site_type_symbol
_atom_site_fract_x
_atom_site_fract_y
_atom_site_fract_z
_atom_site_U_iso_or_equiv
_atom_site_adp_type
_atom_site_occupancy
_atom_site_symmetry_multiplicity
_atom_site_calc_flag
_atom_site_refinement_flags
Zn01 Zn 0.96589(6) 0.25047(5) 0.84769(6) 0.0280(2) Uani 1 1 d .
Cl1 Cl 0.58878(9) -0.09277(8) 0.68905(9) 0.0238(3) Uani 1 1 d .
Cl2 Cl 0.57959(10) -0.05423(8) 0.93131(10) 0.0256(3) Uani 1 1 d .
Cl3 Cl 0.55558(10) 0.17359(9) 0.95792(10) 0.0278(3) Uani 1 1 d .
Cl4 Cl 0.93470(9) 0.11418(8) 0.93965(9) 0.0226(3) Uani 1 1 d .
Cl5 Cl 0.80847(9) 0.01127(8) 0.69105(9) 0.0230(3) Uani 1 1 d .
Cl6 Cl 0.55025(10) 0.27712(8) 0.73066(10) 0.0277(3) Uani 1 1 d .
Cl7 Cl 0.81387(9) -0.09769(8) 0.92220(9) 0.0232(3) Uani 1 1 d .
Cl8 Cl 0.78538(9) 0.24418(8) 0.72245(9) 0.0229(3) Uani 1 1 d .
Cl9 Cl 0.77568(10) 0.28349(8) 0.96402(9) 0.0241(3) Uani 1 1 d .
Cl10 Cl 0.79742(10) 0.07045(8) 1.09365(9) 0.0239(3) Uani 1 1 d .
Cl11 Cl 0.56857(10) 0.11145(9) 0.56571(9) 0.0262(3) Uani 1 1 d .
B1 B 0.8051(4) 0.1022(4) 0.8835(4) 0.0208(12) Uani 1 1 d .
B2 B 0.7331(4) 0.1656(4) 0.7757(4) 0.0208(12) Uani 1 1 d .
B3 B 0.7480(4) 0.0008(4) 0.8744(4) 0.0201(12) Uani 1 1 d .
B4 B 0.6313(5) 0.1033(4) 0.6984(5) 0.0212(13) Uani 1 1 d .
B5 B 0.6218(5) 0.1855(4) 0.7824(5) 0.0217(13) Uani 1 1 d .
B6 B 0.6407(4) 0.0003(4) 0.7600(4) 0.0199(12) Uani 1 1 d .
B7 B 0.6379(5) 0.0193(4) 0.8825(4) 0.0237(13) Uani 1 1 d .
B8 B 0.7292(5) 0.1852(4) 0.8964(5) 0.0220(13) Uani 1 1 d .
B9 B 0.7404(4) 0.0836(4) 0.9588(5) 0.0204(12) Uani 1 1 d .
B10 B 0.7463(5) 0.0521(4) 0.7617(4) 0.0201(13) Uani 1 1 d .
B11 B 0.6248(5) 0.1340(4) 0.8956(5) 0.0221(13) Uani 1 1 d .
C1 C 0.5748(4) 0.0839(3) 0.7773(4) 0.0212(11) Uani 1 1 d .
H1C H 0.511(5) 0.080(4) 0.752(5) 0.025 Uiso 1 1 d .
C2 C 1.0868(5) 0.1446(4) 0.8119(4) 0.0305(13) Uani 1 1 d .
H2 H 1.0890 0.0898 0.8426 0.037 Uiso 1 1 calc R
C3 C 1.0037(4) 0.1707(4) 0.7307(4) 0.0253(12) Uani 1 1 d .
H3 H 0.9496 0.1331 0.7044 0.030 Uiso 1 1 calc R
C4 C 1.1639(4) 0.2779(4) 0.8045(4) 0.0322(14) Uani 1 1 d .
H4 H 1.2192 0.3140 0.8289 0.039 Uiso 1 1 calc R
C5 C 0.3306(5) 0.0825(5) 0.5677(5) 0.0457(18) Uani 1 1 d .
H5 H 0.3335 0.0843 0.5031 0.055 Uiso 1 1 calc R
C6 C 0.9989(4) 0.2528(4) 0.6868(4) 0.0267(12) Uani 1 1 d .
H6 H 0.9412 0.2718 0.6324 0.032 Uiso 1 1 calc R
C7 C 0.3220(5) 0.1556(5) 0.7094(6) 0.0456(17) Uani 1 1 d .
H7 H 0.3193 0.2078 0.7430 0.055 Uiso 1 1 calc R
C8 C 0.3311(5) 0.0050(5) 0.6123(6) 0.0462(18) Uani 1 1 d .
H8 H 0.3353 -0.0471 0.5793 0.055 Uiso 1 1 calc R
C9 C 1.0121(5) 0.3541(4) 0.9333(4) 0.0331(14) Uani 1 1 d .
H9A H 0.9922 0.3510 0.9904 0.040 Uiso 1 1 calc R
H9B H 1.0833 0.3553 0.9628 0.040 Uiso 1 1 calc R
C10 C 0.3257(5) 0.0017(5) 0.7057(6) 0.0446(17) Uani 1 1 d .
H10 H 0.3245 -0.0525 0.7363 0.054 Uiso 1 1 calc R
C11 C 0.3220(5) 0.0772(5) 0.7537(5) 0.0441(17) Uani 1 1 d .
H11 H 0.3194 0.0752 0.8185 0.053 Uiso 1 1 calc R
C12 C 1.0801(4) 0.3060(4) 0.7242(4) 0.0277(13) Uani 1 1 d .
H12 H 1.0780 0.3614 0.6947 0.033 Uiso 1 1 calc R
C13 C 1.1680(5) 0.1985(4) 0.8493(5) 0.0317(13) Uani 1 1 d .
H13 H 1.2253 0.1804 0.9051 0.038 Uiso 1 1 calc R
C14 C 0.3259(5) 0.1582(5) 0.6152(6) 0.0447(17) Uani 1 1 d .
H14 H 0.3252 0.2122 0.5835 0.054 Uiso 1 1 calc R
C15 C 0.9727(6) 0.4383(4) 0.8729(5) 0.0484(18) Uani 1 1 d .
H15A H 0.9926 0.4419 0.8164 0.073 Uiso 1 1 calc R
H15B H 0.9984 0.4881 0.9183 0.073 Uiso 1 1 calc R
H15C H 0.9023 0.4384 0.8455 0.073 Uiso 1 1 calc R

loop_
_atom_site_aniso_label
_atom_site_aniso_U_11
_atom_site_aniso_U_22
_atom_site_aniso_U_33
_atom_site_aniso_U_23
_atom_site_aniso_U_13
_atom_site_aniso_U_12
Zn01 0.0325(4) 0.0244(4) 0.0286(4) -0.0047(3) 0.0143(3) -0.0066(3)
Cl1 0.0282(7) 0.0187(6) 0.0219(6) -0.0038(5) 0.0078(5) -0.0043(5)
Cl2 0.0304(7) 0.0227(6) 0.0256(7) 0.0006(5) 0.0135(6) -0.0061(5)
Cl3 0.0315(7) 0.0269(7) 0.0296(7) -0.0033(5) 0.0172(6) 0.0007(6)
Cl4 0.0206(6) 0.0226(6) 0.0221(6) 0.0009(5) 0.0066(5) -0.0016(5)
Cl5 0.0282(6) 0.0212(6) 0.0219(6) -0.0019(5) 0.0128(5) 0.0007(5)
Cl6 0.0290(7) 0.0202(6) 0.0311(7) 0.0035(5) 0.0097(6) 0.0061(5)
Cl7 0.0281(7) 0.0181(6) 0.0216(6) 0.0025(5) 0.0088(5) 0.0036(5)
Cl8 0.0267(6) 0.0198(6) 0.0216(6) 0.0036(5) 0.0095(5) -0.0020(5)
Cl9 0.0304(7) 0.0168(6) 0.0226(6) -0.0036(5) 0.0086(6) -0.0017(5)
Cl10 0.0324(7) 0.0205(6) 0.0158(6) 0.0000(5) 0.0071(5) 0.0010(5)
Cl11 0.0289(7) 0.0269(7) 0.0177(6) 0.0026(5) 0.0047(5) 0.0012(6)
B1 0.024(3) 0.020(3) 0.020(3) 0.004(2) 0.010(3) 0.000(3)
B2 0.023(3) 0.019(3) 0.016(3) -0.002(2) 0.004(3) -0.001(3)
B3 0.023(3) 0.018(3) 0.019(3) 0.006(2) 0.007(3) 0.000(2)
B4 0.025(3) 0.019(3) 0.022(3) -0.002(2) 0.012(3) -0.001(3)
B5 0.028(3) 0.015(3) 0.021(3) 0.003(2) 0.010(3) 0.000(3)
B6 0.024(3) 0.020(3) 0.017(3) 0.000(2) 0.009(3) -0.004(3)
B7 0.026(3) 0.025(3) 0.017(3) -0.003(2) 0.005(3) -0.003(3)
B8 0.025(3) 0.019(3) 0.023(3) 0.002(2) 0.011(3) 0.000(3)
B9 0.022(3) 0.016(3) 0.025(3) -0.002(2) 0.011(3) 0.000(2)
B10 0.029(3) 0.017(3) 0.015(3) 0.007(2) 0.010(3) 0.002(3)
B11 0.029(3) 0.018(3) 0.023(3) -0.001(2) 0.014(3) 0.003(3)
C1 0.018(3) 0.019(3) 0.025(3) -0.003(2) 0.007(2) 0.000(2)
C2 0.051(4) 0.017(3) 0.034(3) 0.007(2) 0.028(3) 0.000(3)
C3 0.027(3) 0.023(3) 0.030(3) -0.006(2) 0.015(3) -0.006(2)
C4 0.028(3) 0.036(3) 0.032(3) 0.001(3) 0.012(3) -0.007(3)
C5 0.029(3) 0.074(5) 0.026(3) -0.006(3) 0.002(3) -0.010(4)
C6 0.032(3) 0.027(3) 0.018(3) 0.008(2) 0.007(2) 0.001(3)
C7 0.040(4) 0.034(4) 0.064(5) -0.010(3) 0.023(4) -0.001(3)
C8 0.042(4) 0.042(4) 0.058(4) -0.023(4) 0.024(4) -0.013(3)
C9 0.040(3) 0.027(3) 0.030(3) -0.007(3) 0.013(3) -0.007(3)
C10 0.031(4) 0.039(4) 0.064(5) 0.003(3) 0.020(4) -0.005(3)
C11 0.039(4) 0.052(4) 0.046(4) -0.004(3) 0.022(3) -0.001(3)
C12 0.035(3) 0.032(3) 0.021(3) 0.004(2) 0.016(3) -0.003(3)
C13 0.032(3) 0.034(3) 0.030(3) 0.003(3) 0.015(3) 0.005(3)
C14 0.030(3) 0.040(4) 0.049(4) 0.014(3) 0.003(3) 0.000(3)
C15 0.070(5) 0.029(3) 0.046(4) -0.005(3) 0.023(4) -0.006(4)

loop_
_atom_type_symbol
_atom_type_description
_atom_type_scat_dispersion_real
_atom_type_scat_dispersion_imag
_atom_type_scat_source
C C 0.0181 0.0091 'International Tables Vol C Tables 4.2.6.8 and 6.1.1.4'
H H 0.0000 0.0000 'International Tables Vol C Tables 4.2.6.8 and 6.1.1.4'
B B 0.0090 0.0039 'International Tables Vol C Tables 4.2.6.8 and 6.1.1.4'
Cl Cl 0.3639 0.7018 'International Tables Vol C Tables 4.2.6.8 and 6.1.1.4'
Zn Zn -1.5491 0.6778 'International Tables Vol C Tables 4.2.6.8 and 6.1.1.4'

loop_
_geom_angle_atom_site_label_1
_geom_angle_atom_site_label_2
_geom_angle_atom_site_label_3
_geom_angle
C9 Zn01 C3 138.4(2)
C9 Zn01 C6 113.6(2)
C3 Zn01 C6 32.83(19)
C9 Zn01 Cl8 117.8(2)
C3 Zn01 Cl8 89.38(15)
C6 Zn01 Cl8 85.67(14)
C9 Zn01 Cl4 115.43(18)
C3 Zn01 Cl4 95.23(14)
C6 Zn01 Cl4 127.52(13)
Cl8 Zn01 Cl4 87.54(4)
B1 Cl4 Zn01 104.50(19)
B2 Cl8 Zn01 105.2(2)
B9 B1 B3 61.2(3)
B9 B1 B2 108.9(4)
B3 B1 B2 108.5(4)
B9 B1 B10 110.6(4)
B3 B1 B10 60.8(3)
B2 B1 B10 60.3(3)
B9 B1 B8 60.0(3)
B3 B1 B8 108.7(4)
B2 B1 B8 60.2(3)
B10 B1 B8 109.3(4)
B9 B1 Cl4 122.0(4)
B3 B1 Cl4 122.5(4)
B2 B1 Cl4 119.9(4)
B10 B1 Cl4 119.6(4)
B8 B1 Cl4 121.1(4)
B5 B2 B4 61.1(3)
B5 B2 B1 107.9(4)
B4 B2 B1 108.1(4)
B5 B2 B10 109.5(4)
B4 B2 B10 60.4(3)
B1 B2 B10 60.0(3)
B5 B2 B8 59.7(3)
B4 B2 B8 109.1(4)
B1 B2 B8 60.3(3)
B10 B2 B8 109.1(4)
B5 B2 Cl8 121.0(4)
B4 B2 Cl8 122.0(4)
B1 B2 Cl8 121.6(4)
B10 B2 Cl8 121.7(4)
B8 B2 Cl8 120.2(4)
B7 B3 B1 107.8(4)
B7 B3 B6 61.5(3)
B1 B3 B6 107.9(4)
B7 B3 Cl7 120.7(4)
B1 B3 Cl7 122.8(4)
B6 B3 Cl7 120.4(4)
B7 B3 B10 109.5(4)
B1 B3 B10 59.9(3)
B6 B3 B10 60.2(3)
Cl7 B3 B10 121.0(4)
B7 B3 B9 60.5(3)
B1 B3 B9 59.3(3)
B6 B3 B9 109.6(4)
Cl7 B3 B9 121.8(4)
B10 B3 B9 108.4(4)
C1 B4 Cl11 122.6(4)
C1 B4 B2 103.3(4)
Cl11 B4 B2 125.8(4)
C1 B4 B10 104.0(4)
Cl11 B4 B10 124.2(4)
B2 B4 B10 60.2(3)
C1 B4 B6 58.5(3)
Cl11 B4 B6 119.8(4)
B2 B4 B6 107.5(4)
B10 B4 B6 59.8(3)
C1 B4 B5 58.3(3)
Cl11 B4 B5 121.5(4)
B2 B4 B5 59.3(3)
B10 B4 B5 107.8(4)
B6 B4 B5 107.7(4)
C1 B5 Cl6 123.0(4)
C1 B5 B2 103.5(4)
Cl6 B5 B2 124.1(4)
C1 B5 B8 104.3(4)
Cl6 B5 B8 124.6(4)
B2 B5 B8 60.7(3)
C1 B5 B11 59.0(3)
Cl6 B5 B11 121.3(4)
B2 B5 B11 108.1(4)
B8 B5 B11 59.6(3)
C1 B5 B4 58.4(3)
Cl6 B5 B4 119.6(4)
B2 B5 B4 59.5(3)
B8 B5 B4 108.5(4)
B11 B5 B4 108.6(4)
C1 B6 Cl1 123.5(4)
C1 B6 B3 103.4(4)
Cl1 B6 B3 124.3(4)
C1 B6 B10 104.0(4)
Cl1 B6 B10 124.2(4)
B3 B6 B10 60.5(3)
C1 B6 B4 58.4(3)
Cl1 B6 B4 121.0(4)
B3 B6 B4 107.9(4)
B10 B6 B4 59.9(3)
C1 B6 B7 58.8(3)
Cl1 B6 B7 120.9(4)
B3 B6 B7 58.7(3)
B10 B6 B7 107.6(4)
B4 B6 B7 108.0(4)
C1 B7 B3 103.6(4)
C1 B7 Cl2 122.1(4)
B3 B7 Cl2 125.4(4)
C1 B7 B9 104.0(4)
B3 B7 B9 61.0(3)
Cl2 B7 B9 124.8(4)
C1 B7 B11 58.6(3)
B3 B7 B11 108.5(4)
Cl2 B7 B11 119.7(4)
B9 B7 B11 59.8(3)
C1 B7 B6 58.1(3)
B3 B7 B6 59.7(3)
Cl2 B7 B6 120.5(4)
B9 B7 B6 108.5(4)
B11 B7 B6 108.1(4)
B5 B8 B11 60.9(3)
B5 B8 B9 109.1(4)
B11 B8 B9 60.5(3)
B5 B8 Cl9 120.5(4)
B11 B8 Cl9 122.3(4)
B9 B8 Cl9 122.8(4)
B5 B8 B2 59.6(3)
B11 B8 B2 108.2(4)
B9 B8 B2 107.8(4)
Cl9 B8 B2 120.5(4)
B5 B8 B1 107.2(4)
B11 B8 B1 107.4(4)
B9 B8 B1 59.4(3)
Cl9 B8 B1 122.6(4)
B2 B8 B1 59.5(3)
B1 B9 Cl10 123.0(4)
B1 B9 B8 60.6(3)
Cl10 B9 B8 123.5(4)
B1 B9 B11 107.6(4)
Cl10 B9 B11 122.3(4)
B8 B9 B11 59.6(3)
B1 B9 B7 106.4(4)
Cl10 B9 B7 120.7(4)
B8 B9 B7 107.7(4)
B11 B9 B7 60.4(3)
B1 B9 B3 59.5(3)
Cl10 B9 B3 121.0(4)
B8 B9 B3 107.8(4)
B11 B9 B3 107.0(4)
B7 B9 B3 58.5(3)
Cl5 B10 B1 123.3(4)
Cl5 B10 B2 121.8(4)
B1 B10 B2 59.7(3)
Cl5 B10 B6 121.9(4)
B1 B10 B6 106.9(4)
B2 B10 B6 107.3(4)
Cl5 B10 B4 120.7(4)
B1 B10 B4 107.1(4)
B2 B10 B4 59.4(3)
B6 B10 B4 60.3(3)
Cl5 B10 B3 123.5(4)
B1 B10 B3 59.4(3)
B2 B10 B3 106.9(4)
B6 B10 B3 59.3(3)
B4 B10 B3 107.3(4)
C1 B11 Cl3 123.0(4)
C1 B11 B8 103.4(4)
Cl3 B11 B8 124.8(4)
C1 B11 B9 104.1(4)
Cl3 B11 B9 124.5(4)
B8 B11 B9 59.9(3)
C1 B11 B5 58.1(3)
Cl3 B11 B5 121.0(4)
B8 B11 B5 59.5(3)
B9 B11 B5 107.5(4)
C1 B11 B7 58.7(3)
Cl3 B11 B7 120.8(4)
B8 B11 B7 107.5(4)
B9 B11 B7 59.8(3)
B5 B11 B7 107.6(4)
B5 C1 B4 63.4(3)
B5 C1 B6 115.7(4)
B4 C1 B6 63.1(3)
B5 C1 B11 62.9(3)
B4 C1 B11 115.9(4)
B6 C1 B11 115.7(4)
B5 C1 B7 114.8(4)
B4 C1 B7 115.4(4)
B6 C1 B7 63.1(3)
B11 C1 B7 62.7(3)
B5 C1 H1C 116(4)
B4 C1 H1C 121(4)
B6 C1 H1C 120(4)
B11 C1 H1C 113(4)
B7 C1 H1C 116(4)
C3 C2 C13 120.4(5)
C3 C2 H2 119.8
C13 C2 H2 119.8
C2 C3 C6 120.1(5)
C2 C3 Zn01 87.7(3)
C6 C3 Zn01 82.3(3)
C2 C3 H3 119.9
C6 C3 H3 119.9
Zn01 C3 H3 100.0
C13 C4 C12 121.0(6)
C13 C4 H4 119.5
C12 C4 H4 119.5
C8 C5 C14 120.5(6)
C8 C5 H5 119.8
C14 C5 H5 119.8
C12 C6 C3 119.2(5)
C12 C6 Zn01 97.9(3)
C3 C6 Zn01 64.8(3)
C12 C6 H6 120.4
C3 C6 H6 120.4
Zn01 C6 H6 106.5
C11 C7 C14 119.4(7)
C11 C7 H7 120.3
C14 C7 H7 120.3
C5 C8 C10 120.1(7)
C5 C8 H8 119.9
C10 C8 H8 119.9
C15 C9 Zn01 112.4(4)
C15 C9 H9A 109.1
Zn01 C9 H9A 109.1
C15 C9 H9B 109.1
Zn01 C9 H9B 109.1
H9A C9 H9B 107.9
C11 C10 C8 119.5(7)
C11 C10 H10 120.3
C8 C10 H10 120.3
C10 C11 C7 120.7(7)
C10 C11 H11 119.7
C7 C11 H11 119.7
C4 C12 C6 119.9(5)
C4 C12 H12 120.0
C6 C12 H12 120.0
C4 C13 C2 119.3(6)
C4 C13 H13 120.4
C2 C13 H13 120.4
C5 C14 C7 119.8(7)
C5 C14 H14 120.1
C7 C14 H14 120.1
C9 C15 H15A 109.5
C9 C15 H15B 109.5
H15A C15 H15B 109.5
C9 C15 H15C 109.5
H15A C15 H15C 109.5
H15B C15 H15C 109.5

loop_
_geom_bond_atom_site_label_1
_geom_bond_atom_site_label_2
_geom_bond_distance
Zn01 C9 1.964(6)
Zn01 C3 2.346(5)
Zn01 C6 2.569(5)
Zn01 Cl8 2.5919(15)
Zn01 Cl4 2.6346(15)
Cl1 B6 1.751(6)
Cl2 B7 1.760(6)
Cl3 B11 1.757(6)
Cl4 B1 1.809(6)
Cl5 B10 1.772(6)
Cl6 B5 1.753(6)
Cl7 B3 1.795(6)
Cl8 B2 1.792(6)
Cl9 B8 1.784(6)
Cl10 B9 1.778(6)
Cl11 B4 1.749(6)
B1 B9 1.769(8)
B1 B3 1.771(8)
B1 B2 1.776(8)
B1 B10 1.780(8)
B1 B8 1.790(9)
B2 B5 1.769(9)
B2 B4 1.773(8)
B2 B10 1.787(8)
B2 B8 1.789(8)
B3 B7 1.757(9)
B3 B6 1.775(8)
B3 B10 1.796(8)
B3 B9 1.802(8)
B4 C1 1.716(8)
B4 B10 1.791(8)
B4 B6 1.798(8)
B4 B5 1.801(8)
B5 C1 1.715(8)
B5 B8 1.772(9)
B5 B11 1.797(8)
B6 C1 1.719(8)
B6 B10 1.790(8)
B6 B7 1.807(8)
B7 C1 1.733(8)
B7 B9 1.793(8)
B7 B11 1.802(9)
B8 B11 1.775(9)
B8 B9 1.781(8)
B9 B11 1.792(9)
B11 C1 1.731(8)
C1 H1C 0.89(7)
C2 C3 1.380(9)
C2 C13 1.402(9)
C2 H2 0.9500
C3 C6 1.405(8)
C3 H3 0.9500
C4 C13 1.374(9)
C4 C12 1.390(9)
C4 H4 0.9500
C5 C8 1.357(11)
C5 C14 1.372(10)
C5 H5 0.9500
C6 C12 1.395(8)
C6 H6 0.9500
C7 C11 1.370(10)
C7 C14 1.382(11)
C7 H7 0.9500
C8 C10 1.383(10)
C8 H8 0.9500
C9 C15 1.540(9)
C9 H9A 0.9900
C9 H9B 0.9900
C10 C11 1.369(10)
C10 H10 0.9500
C11 H11 0.9500
C12 H12 0.9500
C13 H13 0.9500
C14 H14 0.9500
C15 H15A 0.9800
C15 H15B 0.9800
C15 H15C 0.9800

loop_
_geom_torsion_atom_site_label_1
_geom_torsion_atom_site_label_2
_geom_torsion_atom_site_label_3
_geom_torsion_atom_site_label_4
_geom_torsion
C9 Zn01 Cl4 B1 109.8(3)
C3 Zn01 Cl4 B1 -99.1(2)
C6 Zn01 Cl4 B1 -92.6(3)
Cl8 Zn01 Cl4 B1 -10.0(2)
C9 Zn01 Cl8 B2 -108.4(3)
C3 Zn01 Cl8 B2 104.5(2)
C6 Zn01 Cl8 B2 137.1(2)
Cl4 Zn01 Cl8 B2 9.2(2)
Zn01 Cl4 B1 B9 -133.9(4)
Zn01 Cl4 B1 B3 152.1(4)
Zn01 Cl4 B1 B2 9.2(4)
Zn01 Cl4 B1 B10 79.9(4)
Zn01 Cl4 B1 B8 -62.0(4)
B9 B1 B2 B5 -0.9(6)
B3 B1 B2 B5 64.1(5)
B10 B1 B2 B5 102.6(5)
B8 B1 B2 B5 -37.4(4)
Cl4 B1 B2 B5 -148.3(4)
B9 B1 B2 B4 -65.6(5)
B3 B1 B2 B4 -0.6(6)
B10 B1 B2 B4 37.9(4)
B8 B1 B2 B4 -102.0(5)
Cl4 B1 B2 B4 147.1(4)
B9 B1 B2 B10 -103.5(5)
B3 B1 B2 B10 -38.4(4)
B8 B1 B2 B10 -139.9(4)
Cl4 B1 B2 B10 109.2(5)
B9 B1 B2 B8 36.5(4)
B3 B1 B2 B8 101.5(5)
B10 B1 B2 B8 139.9(4)
Cl4 B1 B2 B8 -110.9(5)
B9 B1 B2 Cl8 145.6(4)
B3 B1 B2 Cl8 -149.4(4)
B10 B1 B2 Cl8 -110.9(5)
B8 B1 B2 Cl8 109.2(5)
Cl4 B1 B2 Cl8 -1.8(6)
Zn01 Cl8 B2 B5 135.3(4)
Zn01 Cl8 B2 B4 -151.5(4)
Zn01 Cl8 B2 B1 -6.9(5)
Zn01 Cl8 B2 B10 -78.8(4)
Zn01 Cl8 B2 B8 64.6(4)
B9 B1 B3 B7 37.5(4)
B2 B1 B3 B7 -64.4(5)
B10 B1 B3 B7 -102.6(4)
B8 B1 B3 B7 -0.5(5)
Cl4 B1 B3 B7 149.0(4)
B9 B1 B3 B6 102.6(5)
B2 B1 B3 B6 0.6(6)
B10 B1 B3 B6 -37.6(4)
B8 B1 B3 B6 64.6(5)
Cl4 B1 B3 B6 -146.0(4)
B9 B1 B3 Cl7 -110.3(5)
B2 B1 B3 Cl7 147.8(4)
B10 B1 B3 Cl7 109.6(5)
B8 B1 B3 Cl7 -148.3(4)
Cl4 B1 B3 Cl7 1.2(7)
B9 B1 B3 B10 140.2(4)
B2 B1 B3 B10 38.2(4)
B8 B1 B3 B10 102.2(5)
Cl4 B1 B3 B10 -108.4(5)
B2 B1 B3 B9 -101.9(5)
B10 B1 B3 B9 -140.2(4)
B8 B1 B3 B9 -38.0(4)
Cl4 B1 B3 B9 111.5(5)
B5 B2 B4 C1 -39.8(4)
B1 B2 B4 C1 61.1(5)
B10 B2 B4 C1 98.7(4)
B8 B2 B4 C1 -2.9(5)
Cl8 B2 B4 C1 -150.3(4)
B5 B2 B4 Cl11 108.7(5)
B1 B2 B4 Cl11 -150.4(4)
B10 B2 B4 Cl11 -112.7(5)
B8 B2 B4 Cl11 145.7(4)
Cl8 B2 B4 Cl11 -1.7(7)
B5 B2 B4 B10 -138.6(4)
B1 B2 B4 B10 -37.7(4)
B8 B2 B4 B10 -101.6(4)
Cl8 B2 B4 B10 111.0(5)
B5 B2 B4 B6 -100.6(4)
B1 B2 B4 B6 0.3(5)
B10 B2 B4 B6 37.9(4)
B8 B2 B4 B6 -63.7(5)
Cl8 B2 B4 B6 148.9(4)
B1 B2 B4 B5 100.9(5)
B10 B2 B4 B5 138.6(4)
B8 B2 B4 B5 36.9(4)
Cl8 B2 B4 B5 -110.4(5)
B4 B2 B5 C1 39.9(4)
B1 B2 B5 C1 -61.4(5)
B10 B2 B5 C1 2.3(5)
B8 B2 B5 C1 -99.0(4)
Cl8 B2 B5 C1 151.9(4)
B4 B2 B5 Cl6 -107.1(5)
B1 B2 B5 Cl6 151.6(4)
B10 B2 B5 Cl6 -144.7(4)
B8 B2 B5 Cl6 114.0(5)
Cl8 B2 B5 Cl6 4.9(7)
B4 B2 B5 B8 138.9(4)
B1 B2 B5 B8 37.6(4)
B10 B2 B5 B8 101.2(4)
Cl8 B2 B5 B8 -109.1(5)
B4 B2 B5 B11 101.3(4)
B1 B2 B5 B11 0.0(6)
B10 B2 B5 B11 63.7(5)
B8 B2 B5 B11 -37.6(4)
Cl8 B2 B5 B11 -146.7(4)
B1 B2 B5 B4 -101.3(4)
B10 B2 B5 B4 -37.6(4)
B8 B2 B5 B4 -138.9(4)
Cl8 B2 B5 B4 112.0(5)
Cl11 B4 B5 C1 111.4(5)
B2 B4 B5 C1 -132.9(4)
B10 B4 B5 C1 -95.8(4)
B6 B4 B5 C1 -32.6(4)
C1 B4 B5 Cl6 -112.7(5)
Cl11 B4 B5 Cl6 -1.4(7)
B2 B4 B5 Cl6 114.4(5)
B10 B4 B5 Cl6 151.5(4)
B6 B4 B5 Cl6 -145.4(4)
C1 B4 B5 B2 132.9(4)
Cl11 B4 B5 B2 -115.8(5)
B10 B4 B5 B2 37.1(4)
B6 B4 B5 B2 100.2(5)
C1 B4 B5 B8 95.7(4)
Cl11 B4 B5 B8 -153.0(4)
B2 B4 B5 B8 -37.2(4)
B10 B4 B5 B8 -0.1(5)
B6 B4 B5 B8 63.0(5)
C1 B4 B5 B11 32.4(4)
Cl11 B4 B5 B11 143.8(4)
B2 B4 B5 B11 -100.5(5)
B10 B4 B5 B11 -63.4(5)
B6 B4 B5 B11 -0.3(6)
B7 B3 B6 C1 39.9(4)
B1 B3 B6 C1 -61.2(5)
Cl7 B3 B6 C1 150.7(4)
B10 B3 B6 C1 -98.6(4)
B9 B3 B6 C1 1.8(5)
B7 B3 B6 Cl1 -108.2(5)
B1 B3 B6 Cl1 150.8(4)
Cl7 B3 B6 Cl1 2.6(7)
B10 B3 B6 Cl1 113.3(5)
B9 B3 B6 Cl1 -146.3(4)
B7 B3 B6 B10 138.5(4)
B1 B3 B6 B10 37.5(4)
Cl7 B3 B6 B10 -110.6(5)
B9 B3 B6 B10 100.5(4)
B7 B3 B6 B4 100.5(5)
B1 B3 B6 B4 -0.5(6)
Cl7 B3 B6 B4 -148.6(4)
B10 B3 B6 B4 -37.9(4)
B9 B3 B6 B4 62.5(5)
B1 B3 B6 B7 -101.0(5)
Cl7 B3 B6 B7 110.9(5)
B10 B3 B6 B7 -138.5(4)
B9 B3 B6 B7 -38.0(4)
Cl11 B4 B6 C1 -112.2(5)
B2 B4 B6 C1 95.1(4)
B10 B4 B6 C1 133.2(4)
B5 B4 B6 C1 32.5(4)
C1 B4 B6 Cl1 112.6(5)
Cl11 B4 B6 Cl1 0.5(7)
B2 B4 B6 Cl1 -152.2(4)
B10 B4 B6 Cl1 -114.1(5)
B5 B4 B6 Cl1 145.2(4)
C1 B4 B6 B3 -95.0(4)
Cl11 B4 B6 B3 152.8(4)
B2 B4 B6 B3 0.1(5)
B10 B4 B6 B3 38.2(4)
B5 B4 B6 B3 -62.5(5)
C1 B4 B6 B10 -133.2(4)
Cl11 B4 B6 B10 114.6(5)
B2 B4 B6 B10 -38.1(4)
B5 B4 B6 B10 -100.7(5)
C1 B4 B6 B7 -32.9(4)
Cl11 B4 B6 B7 -145.1(4)
B2 B4 B6 B7 62.2(5)
B10 B4 B6 B7 100.3(5)
B5 B4 B6 B7 -0.4(6)
B1 B3 B7 C1 61.6(5)
B6 B3 B7 C1 -39.5(4)
Cl7 B3 B7 C1 -149.8(4)
B10 B3 B7 C1 -1.9(5)
B9 B3 B7 C1 98.6(4)
B1 B3 B7 Cl2 -151.1(4)
B6 B3 B7 Cl2 107.8(5)
Cl7 B3 B7 Cl2 -2.5(7)
B10 B3 B7 Cl2 145.4(4)
B9 B3 B7 Cl2 -114.0(5)
B1 B3 B7 B9 -37.0(4)
B6 B3 B7 B9 -138.2(4)
Cl7 B3 B7 B9 111.6(5)
B10 B3 B7 B9 -100.6(5)
B1 B3 B7 B11 0.6(5)
B6 B3 B7 B11 -100.6(5)
Cl7 B3 B7 B11 149.1(4)
B10 B3 B7 B11 -63.0(5)
B9 B3 B7 B11 37.6(4)
B1 B3 B7 B6 101.1(4)
Cl7 B3 B7 B6 -110.3(5)
B10 B3 B7 B6 37.6(4)
B9 B3 B7 B6 138.2(4)
Cl1 B6 B7 C1 -112.9(5)
B3 B6 B7 C1 133.2(4)
B10 B6 B7 C1 96.0(4)
B4 B6 B7 C1 32.7(4)
C1 B6 B7 B3 -133.2(4)
Cl1 B6 B7 B3 113.9(5)
B10 B6 B7 B3 -37.2(4)
B4 B6 B7 B3 -100.5(5)
C1 B6 B7 Cl2 111.0(5)
Cl1 B6 B7 Cl2 -1.8(7)
B3 B6 B7 Cl2 -115.7(5)
B10 B6 B7 Cl2 -153.0(4)
B4 B6 B7 Cl2 143.8(4)
C1 B6 B7 B9 -95.2(5)
Cl1 B6 B7 B9 151.9(4)
B3 B6 B7 B9 38.0(4)
B10 B6 B7 B9 0.7(6)
B4 B6 B7 B9 -62.5(5)
C1 B6 B7 B11 -31.9(4)
Cl1 B6 B7 B11 -144.8(4)
B3 B6 B7 B11 101.3(5)
B10 B6 B7 B11 64.1(5)
B4 B6 B7 B11 0.9(6)
C1 B5 B8 B11 -40.2(4)
Cl6 B5 B8 B11 109.1(5)
B2 B5 B8 B11 -137.8(4)
B4 B5 B8 B11 -101.1(4)
C1 B5 B8 B9 -2.2(6)
Cl6 B5 B8 B9 147.0(4)
B2 B5 B8 B9 -99.9(5)
B11 B5 B8 B9 37.9(4)
B4 B5 B8 B9 -63.2(5)
C1 B5 B8 Cl9 -152.7(4)
Cl6 B5 B8 Cl9 -3.4(7)
B2 B5 B8 Cl9 109.7(5)
B11 B5 B8 Cl9 -112.5(5)
B4 B5 B8 Cl9 146.4(4)
C1 B5 B8 B2 97.7(4)
Cl6 B5 B8 B2 -113.1(5)
B11 B5 B8 B2 137.8(4)
B4 B5 B8 B2 36.7(4)
C1 B5 B8 B1 60.6(5)
Cl6 B5 B8 B1 -150.2(4)
B2 B5 B8 B1 -37.1(4)
B11 B5 B8 B1 100.7(4)
B4 B5 B8 B1 -0.4(5)
B4 B2 B8 B5 -37.5(4)
B1 B2 B8 B5 -138.0(4)
B10 B2 B8 B5 -101.9(5)
Cl8 B2 B8 B5 110.5(5)
B5 B2 B8 B11 38.1(4)
B4 B2 B8 B11 0.6(6)
B1 B2 B8 B11 -99.9(5)
B10 B2 B8 B11 -63.8(5)
Cl8 B2 B8 B11 148.7(4)
B5 B2 B8 B9 102.1(5)
B4 B2 B8 B9 64.6(5)
B1 B2 B8 B9 -35.9(4)
B10 B2 B8 B9 0.2(6)
Cl8 B2 B8 B9 -147.3(4)
B5 B2 B8 Cl9 -109.7(5)
B4 B2 B8 Cl9 -147.3(4)
B1 B2 B8 Cl9 112.2(5)
B10 B2 B8 Cl9 148.4(4)
Cl8 B2 B8 Cl9 0.8(7)
B5 B2 B8 B1 138.0(4)
B4 B2 B8 B1 100.5(5)
B10 B2 B8 B1 36.1(4)
Cl8 B2 B8 B1 -111.4(5)
B9 B1 B8 B5 -102.4(5)
B3 B1 B8 B5 -63.9(5)
B2 B1 B8 B5 37.1(4)
B10 B1 B8 B5 0.8(6)
Cl4 B1 B8 B5 146.1(4)
B9 B1 B8 B11 -38.3(4)
B3 B1 B8 B11 0.2(5)
B2 B1 B8 B11 101.2(5)
B10 B1 B8 B11 64.9(5)
Cl4 B1 B8 B11 -149.8(4)
B3 B1 B8 B9 38.5(4)
B2 B1 B8 B9 139.6(5)
B10 B1 B8 B9 103.2(5)
Cl4 B1 B8 B9 -111.5(5)
B9 B1 B8 Cl9 111.7(5)
B3 B1 B8 Cl9 150.2(4)
B2 B1 B8 Cl9 -108.8(5)
B10 B1 B8 Cl9 -145.2(4)
Cl4 B1 B8 Cl9 0.2(6)
B9 B1 B8 B2 -139.6(4)
B3 B1 B8 B2 -101.0(5)
B10 B1 B8 B2 -36.4(4)
Cl4 B1 B8 B2 109.0(5)
B3 B1 B9 Cl10 109.3(5)
B2 B1 B9 Cl10 -149.5(4)
B10 B1 B9 Cl10 146.0(4)
B8 B1 B9 Cl10 -113.0(5)
Cl4 B1 B9 Cl10 -2.9(7)
B3 B1 B9 B8 -137.7(4)
B2 B1 B9 B8 -36.5(4)
B10 B1 B9 B8 -101.0(5)
Cl4 B1 B9 B8 110.0(5)
B3 B1 B9 B11 -99.8(4)
B2 B1 B9 B11 1.4(6)
B10 B1 B9 B11 -63.1(5)
B8 B1 B9 B11 37.9(4)
Cl4 B1 B9 B11 148.0(4)
B3 B1 B9 B7 -36.3(4)
B2 B1 B9 B7 64.8(5)
B10 B1 B9 B7 0.3(6)
B8 B1 B9 B7 101.4(5)
Cl4 B1 B9 B7 -148.6(4)
B2 B1 B9 B3 101.2(5)
B10 B1 B9 B3 36.7(4)
B8 B1 B9 B3 137.7(4)
Cl4 B1 B9 B3 -112.3(5)
B5 B8 B9 B1 99.1(5)
B11 B8 B9 B1 137.2(4)
Cl9 B8 B9 B1 -111.3(5)
B2 B8 B9 B1 36.0(4)
B5 B8 B9 Cl10 -148.8(4)
B11 B8 B9 Cl10 -110.8(5)
Cl9 B8 B9 Cl10 0.8(7)
B2 B8 B9 Cl10 148.0(4)
B1 B8 B9 Cl10 112.0(5)
B5 B8 B9 B11 -38.1(4)
Cl9 B8 B9 B11 111.5(5)
B2 B8 B9 B11 -101.2(5)
B1 B8 B9 B11 -137.2(4)
B5 B8 B9 B7 -0.1(6)
B11 B8 B9 B7 37.9(4)
Cl9 B8 B9 B7 149.5(4)
B2 B8 B9 B7 -63.3(5)
B1 B8 B9 B7 -99.3(4)
B5 B8 B9 B3 61.6(5)
B11 B8 B9 B3 99.7(4)
Cl9 B8 B9 B3 -148.8(4)
B2 B8 B9 B3 -1.6(6)
B1 B8 B9 B3 -37.5(4)
C1 B7 B9 B1 -61.2(5)
B3 B7 B9 B1 36.8(4)
Cl2 B7 B9 B1 151.6(4)
B11 B7 B9 B1 -101.2(4)
B6 B7 B9 B1 -0.7(6)
C1 B7 B9 Cl10 152.2(4)
B3 B7 B9 Cl10 -109.8(5)
Cl2 B7 B9 Cl10 5.1(7)
B11 B7 B9 Cl10 112.2(5)
B6 B7 B9 Cl10 -147.2(4)
C1 B7 B9 B8 2.4(5)
B3 B7 B9 B8 100.4(4)
Cl2 B7 B9 B8 -144.7(5)
B11 B7 B9 B8 -37.6(4)
B6 B7 B9 B8 63.0(5)
C1 B7 B9 B11 40.0(4)
B3 B7 B9 B11 138.0(4)
Cl2 B7 B9 B11 -107.1(5)
B6 B7 B9 B11 100.6(5)
C1 B7 B9 B3 -98.0(4)
Cl2 B7 B9 B3 114.9(5)
B11 B7 B9 B3 -138.0(4)
B6 B7 B9 B3 -37.4(4)
B7 B3 B9 B1 -138.2(4)
B6 B3 B9 B1 -99.7(4)
Cl7 B3 B9 B1 111.9(5)
B10 B3 B9 B1 -35.7(4)
B7 B3 B9 Cl10 109.3(5)
B1 B3 B9 Cl10 -112.5(5)
B6 B3 B9 Cl10 147.8(4)
Cl7 B3 B9 Cl10 -0.6(7)
B10 B3 B9 Cl10 -148.2(4)
B7 B3 B9 B8 -100.2(5)
B1 B3 B9 B8 38.0(4)
B6 B3 B9 B8 -61.7(5)
Cl7 B3 B9 B8 149.9(4)
B10 B3 B9 B8 2.3(6)
B7 B3 B9 B11 -37.5(4)
B1 B3 B9 B11 100.7(4)
B6 B3 B9 B11 1.0(5)
Cl7 B3 B9 B11 -147.3(4)
B10 B3 B9 B11 65.0(5)
B1 B3 B9 B7 138.2(4)
B6 B3 B9 B7 38.5(4)
Cl7 B3 B9 B7 -109.9(5)
B10 B3 B9 B7 102.5(5)
B9 B1 B10 Cl5 -149.1(4)
B3 B1 B10 Cl5 -112.3(5)
B2 B1 B10 Cl5 110.2(5)
B8 B1 B10 Cl5 146.6(4)
Cl4 B1 B10 Cl5 0.6(6)
B9 B1 B10 B2 100.6(5)
B3 B1 B10 B2 137.5(5)
B8 B1 B10 B2 36.3(4)
Cl4 B1 B10 B2 -109.6(5)
B9 B1 B10 B6 0.1(6)
B3 B1 B10 B6 37.0(4)
B2 B1 B10 B6 -100.5(5)
B8 B1 B10 B6 -64.2(5)
Cl4 B1 B10 B6 149.9(4)
B9 B1 B10 B4 63.5(5)
B3 B1 B10 B4 100.3(4)
B2 B1 B10 B4 -37.2(4)
B8 B1 B10 B4 -0.8(5)
Cl4 B1 B10 B4 -146.8(4)
B9 B1 B10 B3 -36.8(4)
B2 B1 B10 B3 -137.5(5)
B8 B1 B10 B3 -101.2(5)
Cl4 B1 B10 B3 112.9(5)
B5 B2 B10 Cl5 147.3(4)
B4 B2 B10 Cl5 109.4(5)
B1 B2 B10 Cl5 -112.7(5)
B8 B2 B10 Cl5 -149.0(4)
Cl8 B2 B10 Cl5 -2.0(7)
B5 B2 B10 B1 -99.9(5)
B4 B2 B10 B1 -137.9(4)
B8 B2 B10 B1 -36.3(4)
Cl8 B2 B10 B1 110.7(5)
B5 B2 B10 B6 -0.1(5)
B4 B2 B10 B6 -38.1(4)
B1 B2 B10 B6 99.8(4)
B8 B2 B10 B6 63.5(5)
Cl8 B2 B10 B6 -149.5(4)
B5 B2 B10 B4 37.9(4)
B1 B2 B10 B4 137.9(4)
B8 B2 B10 B4 101.6(5)
Cl8 B2 B10 B4 -111.4(5)
B5 B2 B10 B3 -62.5(5)
B4 B2 B10 B3 -100.4(5)
B1 B2 B10 B3 37.4(4)
B8 B2 B10 B3 1.2(6)
Cl8 B2 B10 B3 148.1(4)
C1 B6 B10 Cl5 -149.5(4)
Cl1 B6 B10 Cl5 -0.7(7)
B3 B6 B10 Cl5 112.8(5)
B4 B6 B10 Cl5 -109.7(5)
B7 B6 B10 Cl5 149.3(4)
C1 B6 B10 B1 60.7(5)
Cl1 B6 B10 B1 -150.5(4)
B3 B6 B10 B1 -37.0(4)
B4 B6 B10 B1 100.5(4)
B7 B6 B10 B1 -0.5(5)
C1 B6 B10 B2 -2.1(5)
Cl1 B6 B10 B2 146.7(4)
B3 B6 B10 B2 -99.8(4)
B4 B6 B10 B2 37.7(4)
B7 B6 B10 B2 -63.3(5)
C1 B6 B10 B4 -39.7(4)
Cl1 B6 B10 B4 109.1(5)
B3 B6 B10 B4 -137.5(4)
B7 B6 B10 B4 -101.0(5)
C1 B6 B10 B3 97.7(4)
Cl1 B6 B10 B3 -113.5(5)
B4 B6 B10 B3 137.5(4)
B7 B6 B10 B3 36.5(4)
C1 B4 B10 Cl5 151.4(4)
Cl11 B4 B10 Cl5 4.1(7)
B2 B4 B10 Cl5 -111.1(5)
B6 B4 B10 Cl5 111.6(5)
B5 B4 B10 Cl5 -147.8(4)
C1 B4 B10 B1 -60.1(5)
Cl11 B4 B10 B1 152.5(4)
B2 B4 B10 B1 37.3(4)
B6 B4 B10 B1 -100.0(4)
B5 B4 B10 B1 0.6(5)
C1 B4 B10 B2 -97.5(4)
Cl11 B4 B10 B2 115.2(5)
B6 B4 B10 B2 -137.3(4)
B5 B4 B10 B2 -36.7(4)
C1 B4 B10 B6 39.9(4)
Cl11 B4 B10 B6 -107.5(5)
B2 B4 B10 B6 137.3(4)
B5 B4 B10 B6 100.6(4)
C1 B4 B10 B3 2.3(5)
Cl11 B4 B10 B3 -145.0(4)
B2 B4 B10 B3 99.8(4)
B6 B4 B10 B3 -37.5(4)
B5 B4 B10 B3 63.1(5)
B7 B3 B10 Cl5 -148.3(4)
B1 B3 B10 Cl5 111.9(5)
B6 B3 B10 Cl5 -110.1(5)
Cl7 B3 B10 Cl5 -0.5(7)
B9 B3 B10 Cl5 147.4(4)
B7 B3 B10 B1 99.8(5)
B6 B3 B10 B1 138.0(4)
Cl7 B3 B10 B1 -112.4(5)
B9 B3 B10 B1 35.5(4)
B7 B3 B10 B2 62.2(5)
B1 B3 B10 B2 -37.6(4)
B6 B3 B10 B2 100.4(5)
Cl7 B3 B10 B2 -150.0(4)
B9 B3 B10 B2 -2.1(6)
B7 B3 B10 B6 -38.2(4)
B1 B3 B10 B6 -138.0(4)
Cl7 B3 B10 B6 109.6(5)
B9 B3 B10 B6 -102.5(5)
B7 B3 B10 B4 -0.2(6)
B1 B3 B10 B4 -100.0(5)
B6 B3 B10 B4 37.9(4)
Cl7 B3 B10 B4 147.5(4)
B9 B3 B10 B4 -64.6(5)
B5 B8 B11 C1 39.5(4)
B9 B8 B11 C1 -98.7(4)
Cl9 B8 B11 C1 149.1(4)
B2 B8 B11 C1 2.0(5)
B1 B8 B11 C1 -60.9(5)
B5 B8 B11 Cl3 -108.6(5)
B9 B8 B11 Cl3 113.3(5)
Cl9 B8 B11 Cl3 1.0(7)
B2 B8 B11 Cl3 -146.1(4)
B1 B8 B11 Cl3 151.1(4)
B5 B8 B11 B9 138.2(4)
Cl9 B8 B11 B9 -112.3(5)
B2 B8 B11 B9 100.6(5)
B1 B8 B11 B9 37.8(4)
B9 B8 B11 B5 -138.2(4)
Cl9 B8 B11 B5 109.6(5)
B2 B8 B11 B5 -37.6(4)
B1 B8 B11 B5 -100.4(4)
B5 B8 B11 B7 100.5(4)
B9 B8 B11 B7 -37.6(4)
Cl9 B8 B11 B7 -149.9(4)
B2 B8 B11 B7 63.0(5)
B1 B8 B11 B7 0.2(5)
B1 B9 B11 C1 59.2(5)
Cl10 B9 B11 C1 -149.7(4)
B8 B9 B11 C1 97.5(4)
B7 B9 B11 C1 -40.1(4)
B3 B9 B11 C1 -3.5(5)
B1 B9 B11 Cl3 -152.1(4)
Cl10 B9 B11 Cl3 -1.0(7)
B8 B9 B11 Cl3 -113.7(5)
B7 B9 B11 Cl3 108.6(5)
B3 B9 B11 Cl3 145.3(4)
B1 B9 B11 B8 -38.4(4)
Cl10 B9 B11 B8 112.8(5)
B7 B9 B11 B8 -137.6(4)
B3 B9 B11 B8 -101.0(4)
B1 B9 B11 B5 -1.4(5)
Cl10 B9 B11 B5 149.8(4)
B8 B9 B11 B5 37.0(4)
B7 B9 B11 B5 -100.6(4)
B3 B9 B11 B5 -64.0(5)
B1 B9 B11 B7 99.2(4)
Cl10 B9 B11 B7 -109.6(5)
B8 B9 B11 B7 137.6(4)
B3 B9 B11 B7 36.6(4)
Cl6 B5 B11 C1 112.3(5)
B2 B5 B11 C1 -95.2(4)
B8 B5 B11 C1 -133.2(4)
B4 B5 B11 C1 -32.1(4)
C1 B5 B11 Cl3 -112.0(5)
Cl6 B5 B11 Cl3 0.3(7)
B2 B5 B11 Cl3 152.8(4)
B8 B5 B11 Cl3 114.8(5)
B4 B5 B11 Cl3 -144.2(4)
C1 B5 B11 B8 133.2(4)
Cl6 B5 B11 B8 -114.5(5)
B2 B5 B11 B8 38.0(4)
B4 B5 B11 B8 101.1(5)
C1 B5 B11 B9 96.0(4)
Cl6 B5 B11 B9 -151.7(4)
B2 B5 B11 B9 0.8(5)
B8 B5 B11 B9 -37.2(4)
B4 B5 B11 B9 63.9(5)
C1 B5 B11 B7 32.9(4)
Cl6 B5 B11 B7 145.2(4)
B2 B5 B11 B7 -62.3(5)
B8 B5 B11 B7 -100.3(5)
B4 B5 B11 B7 0.8(6)
B3 B7 B11 C1 94.9(4)
Cl2 B7 B11 C1 -111.6(5)
B9 B7 B11 C1 133.0(4)
B6 B7 B11 C1 31.7(4)
C1 B7 B11 Cl3 112.3(5)
B3 B7 B11 Cl3 -152.7(4)
Cl2 B7 B11 Cl3 0.8(7)
B9 B7 B11 Cl3 -114.6(5)
B6 B7 B11 Cl3 144.0(4)
C1 B7 B11 B8 -95.4(4)
B3 B7 B11 B8 -0.5(6)
Cl2 B7 B11 B8 153.1(4)
B9 B7 B11 B8 37.7(4)
B6 B7 B11 B8 -63.7(5)
C1 B7 B11 B9 -133.0(4)
B3 B7 B11 B9 -38.1(4)
Cl2 B7 B11 B9 115.4(5)
B6 B7 B11 B9 -101.4(5)
C1 B7 B11 B5 -32.7(4)
B3 B7 B11 B5 62.2(5)
Cl2 B7 B11 B5 -144.3(4)
B9 B7 B11 B5 100.4(5)
B6 B7 B11 B5 -1.0(6)
Cl6 B5 C1 B4 106.9(5)
B2 B5 C1 B4 -40.5(4)
B8 B5 C1 B4 -103.2(5)
B11 B5 C1 B4 -143.7(4)
Cl6 B5 C1 B6 143.5(4)
B2 B5 C1 B6 -3.9(6)
B8 B5 C1 B6 -66.6(5)
B11 B5 C1 B6 -107.1(5)
B4 B5 C1 B6 36.6(4)
Cl6 B5 C1 B11 -109.4(5)
B2 B5 C1 B11 103.2(4)
B8 B5 C1 B11 40.5(4)
B4 B5 C1 B11 143.7(4)
Cl6 B5 C1 B7 -145.8(4)
B2 B5 C1 B7 66.8(5)
B8 B5 C1 B7 4.1(6)
B11 B5 C1 B7 -36.4(4)
B4 B5 C1 B7 107.3(5)
Cl11 B4 C1 B5 -109.5(5)
B2 B4 C1 B5 40.4(4)
B10 B4 C1 B5 102.5(4)
B6 B4 C1 B5 143.0(4)
Cl11 B4 C1 B6 107.5(5)
B2 B4 C1 B6 -102.6(4)
B10 B4 C1 B6 -40.5(4)
B5 B4 C1 B6 -143.0(4)
Cl11 B4 C1 B11 -145.4(4)
B2 B4 C1 B11 4.5(6)
B10 B4 C1 B11 66.6(5)
B6 B4 C1 B11 107.1(5)
B5 B4 C1 B11 -35.9(4)
Cl11 B4 C1 B7 144.2(4)
B2 B4 C1 B7 -66.0(5)
B10 B4 C1 B7 -3.9(6)
B6 B4 C1 B7 36.6(4)
B5 B4 C1 B7 -106.3(5)
Cl1 B6 C1 B5 -145.2(4)
B3 B6 C1 B5 66.3(5)
B10 B6 C1 B5 3.8(5)
B4 B6 C1 B5 -36.7(4)
B7 B6 C1 B5 106.2(5)
Cl1 B6 C1 B4 -108.6(5)
B3 B6 C1 B4 103.0(4)
B10 B6 C1 B4 40.5(4)
B7 B6 C1 B4 142.8(4)
Cl1 B6 C1 B11 144.0(4)
B3 B6 C1 B11 -4.4(6)
B10 B6 C1 B11 -66.9(5)
B4 B6 C1 B11 -107.4(5)
B7 B6 C1 B11 35.4(4)
Cl1 B6 C1 B7 108.6(5)
B3 B6 C1 B7 -39.8(4)
B10 B6 C1 B7 -102.3(4)
B4 B6 C1 B7 -142.8(4)
Cl3 B11 C1 B5 108.6(5)
B8 B11 C1 B5 -40.2(4)
B9 B11 C1 B5 -102.0(5)
B7 B11 C1 B5 -142.7(5)
Cl3 B11 C1 B4 144.7(4)
B8 B11 C1 B4 -4.2(6)
B9 B11 C1 B4 -66.0(5)
B5 B11 C1 B4 36.0(4)
B7 B11 C1 B4 -106.6(5)
Cl3 B11 C1 B6 -144.3(4)
B8 B11 C1 B6 66.9(5)
B9 B11 C1 B6 5.1(6)
B5 B11 C1 B6 107.1(5)
B7 B11 C1 B6 -35.6(4)
Cl3 B11 C1 B7 -108.7(5)
B8 B11 C1 B7 102.5(4)
B9 B11 C1 B7 40.7(4)
B5 B11 C1 B7 142.7(5)
B3 B7 C1 B5 -67.2(5)
Cl2 B7 C1 B5 144.1(4)
B9 B7 C1 B5 -4.2(6)
B11 B7 C1 B5 36.5(4)
B6 B7 C1 B5 -107.5(5)
B3 B7 C1 B4 3.7(6)
Cl2 B7 C1 B4 -145.0(4)
B9 B7 C1 B4 66.7(5)
B11 B7 C1 B4 107.4(5)
B6 B7 C1 B4 -36.6(4)
B3 B7 C1 B6 40.3(4)
Cl2 B7 C1 B6 -108.4(5)
B9 B7 C1 B6 103.4(4)
B11 B7 C1 B6 144.0(4)
B3 B7 C1 B11 -103.6(4)
Cl2 B7 C1 B11 107.7(5)
B9 B7 C1 B11 -40.6(4)
B6 B7 C1 B11 -144.0(4)
C13 C2 C3 C6 -1.9(8)
C13 C2 C3 Zn01 -81.6(5)
C9 Zn01 C3 C2 70.0(5)
C6 Zn01 C3 C2 120.8(5)
Cl8 Zn01 C3 C2 -156.2(3)
Cl4 Zn01 C3 C2 -68.8(3)
C9 Zn01 C3 C6 -50.8(5)
Cl8 Zn01 C3 C6 83.0(3)
Cl4 Zn01 C3 C6 170.4(3)
C2 C3 C6 C12 2.1(8)
Zn01 C3 C6 C12 84.9(5)
C2 C3 C6 Zn01 -82.8(5)
C9 Zn01 C6 C12 27.3(5)
C3 Zn01 C6 C12 -118.6(5)
Cl8 Zn01 C6 C12 145.8(4)
Cl4 Zn01 C6 C12 -130.6(3)
C9 Zn01 C6 C3 145.9(4)
Cl8 Zn01 C6 C3 -95.6(3)
Cl4 Zn01 C6 C3 -12.0(4)
C14 C5 C8 C10 0.8(11)
C3 Zn01 C9 C15 81.4(6)
C6 Zn01 C9 C15 54.1(5)
Cl8 Zn01 C9 C15 -43.8(5)
Cl4 Zn01 C9 C15 -145.2(4)
C5 C8 C10 C11 -1.5(11)
C8 C10 C11 C7 1.1(11)
C14 C7 C11 C10 -0.1(11)
C13 C4 C12 C6 -1.0(9)
C3 C6 C12 C4 -0.7(8)
Zn01 C6 C12 C4 64.9(6)
C12 C4 C13 C2 1.2(9)
C3 C2 C13 C4 0.2(9)
C8 C5 C14 C7 0.2(10)
C11 C7 C14 C5 -0.6(11)
